data_7244164
loop_
_publ_author_name
'Li, Xin'
'Zhuang, Yongbing'
'Ran, Qichao'
'Liu, Xiangyang'

_publ_section_title
;
 Oxidative evolution of <i>Z</i>/<i>E</i>-diaminotetraphenylethylene.
;
_journal_issue 4
_journal_name_full 'Physical chemistry chemical physics : PCCP'
_journal_page_first 1960
_journal_page_last 1964
_journal_paper_doi 10.1039/d1cp05303e
_journal_volume 24
_journal_year 2022
_chemical_formula_moiety 'C26 H22 N2'
_chemical_formula_sum 'C26 H22 N2'
_chemical_formula_weight 362.45
_space_group_crystal_system triclinic
_space_group_IT_number 2
_space_group_name_Hall '-P 1'
_space_group_name_H-M_alt 'P -1'
_atom_sites_solution_hydrogens mixed
_atom_sites_solution_primary direct
_audit_creation_date 2020-12-30
_audit_creation_method
;
Olex2 1.2
(compiled 2018.05.29 svn.r3508 for OlexSys, GUI svn.r5506)
;
_audit_update_record
;
2021-11-03 deposited with the CCDC.	2022-01-04 downloaded from the CCDC.
;
_cell_angle_alpha 76.086(4)
_cell_angle_beta 81.665(4)
_cell_angle_gamma 86.606(4)
_cell_formula_units_Z 4
_cell_length_a 6.1471(3)
_cell_length_b 17.7972(9)
_cell_length_c 20.5612(10)
_cell_measurement_reflns_used 3244
_cell_measurement_temperature 293(2)
_cell_measurement_theta_max 25.9190
_cell_measurement_theta_min 3.3910
_cell_volume 2159.66(19)
_computing_cell_refinement
;
CrysAlisPro, Agilent Technologies,
Version 1.171.37.34 (release 22-05-2014 CrysAlis171 .NET)
(compiled May 22 2014,16:03:01)
;
_computing_data_collection
;
CrysAlisPro, Agilent Technologies,
Version 1.171.37.34 (release 22-05-2014 CrysAlis171 .NET)
(compiled May 22 2014,16:03:01)
;
_computing_data_reduction
;
CrysAlisPro, Agilent Technologies,
Version 1.171.37.34 (release 22-05-2014 CrysAlis171 .NET)
(compiled May 22 2014,16:03:01)
;
_computing_molecular_graphics 'Olex2 (Dolomanov et al., 2009)'
_computing_publication_material 'Olex2 (Dolomanov et al., 2009)'
_computing_structure_refinement 'ShelXL (Sheldrick, 2015)'
_computing_structure_solution 'ShelXS (Sheldrick, 2008)'
_diffrn_ambient_temperature 293.15
_diffrn_detector 'CCD plate'
_diffrn_detector_area_resol_mean 16.0874
_diffrn_detector_type Eos
_diffrn_measured_fraction_theta_full 0.998
_diffrn_measured_fraction_theta_max 0.998
_diffrn_measurement_details
;
#__ type_ start__ end____ width___ exp.time_
  1 omega  -80.00  -53.00   1.0000   17.5000
omega____ theta____ kappa____ phi______ frames
    -      -15.4773 -178.0000 -180.0000 27

#__ type_ start__ end____ width___ exp.time_
  2 omega  -20.00   20.00   1.0000   17.5000
omega____ theta____ kappa____ phi______ frames
    -      -15.4773  -99.0000  150.0000 40

#__ type_ start__ end____ width___ exp.time_
  3 omega  -11.00   23.00   1.0000   17.5000
omega____ theta____ kappa____ phi______ frames
    -      -15.4773  -99.0000  -90.0000 34

#__ type_ start__ end____ width___ exp.time_
  4 omega  -65.00   -8.00   1.0000   17.5000
omega____ theta____ kappa____ phi______ frames
    -      -15.4773  -57.0000   60.0000 57

#__ type_ start__ end____ width___ exp.time_
  5 omega  -37.00   34.00   1.0000   17.5000
omega____ theta____ kappa____ phi______ frames
    -       17.5086  -57.0000    0.0000 71

#__ type_ start__ end____ width___ exp.time_
  6 omega  -52.00   31.00   1.0000   17.5000
omega____ theta____ kappa____ phi______ frames
    -       17.5086  -38.0000  120.0000 83

#__ type_ start__ end____ width___ exp.time_
  7 omega  -50.00   34.00   1.0000   17.5000
omega____ theta____ kappa____ phi______ frames
    -       17.5086  -57.0000 -120.0000 84
;
_diffrn_measurement_device 'four-circle diffractometer'
_diffrn_measurement_device_type 'Xcalibur, Eos'
_diffrn_measurement_method '\w scans'
_diffrn_orient_matrix_UB_11 0.0063937000
_diffrn_orient_matrix_UB_12 0.0238840000
_diffrn_orient_matrix_UB_13 0.0227136000
_diffrn_orient_matrix_UB_21 -0.0142830000
_diffrn_orient_matrix_UB_22 0.0333684000
_diffrn_orient_matrix_UB_23 -0.0261312000
_diffrn_orient_matrix_UB_31 -0.1156028000
_diffrn_orient_matrix_UB_32 -0.0017509000
_diffrn_orient_matrix_UB_33 0.0093677000
_diffrn_radiation_monochromator graphite
_diffrn_radiation_probe x-ray
_diffrn_radiation_type MoK\a
_diffrn_radiation_wavelength 0.71073
_diffrn_reflns_av_R_equivalents 0.0218
_diffrn_reflns_av_unetI/netI 0.0524
_diffrn_reflns_Laue_measured_fraction_full 0.998
_diffrn_reflns_Laue_measured_fraction_max 0.998
_diffrn_reflns_limit_h_max 7
_diffrn_reflns_limit_h_min -7
_diffrn_reflns_limit_k_max 22
_diffrn_reflns_limit_k_min -22
_diffrn_reflns_limit_l_max 24
_diffrn_reflns_limit_l_min -25
_diffrn_reflns_number 17610
_diffrn_reflns_point_group_measured_fraction_full 0.998
_diffrn_reflns_point_group_measured_fraction_max 0.998
_diffrn_reflns_theta_full 25.242
_diffrn_reflns_theta_max 26.370
_diffrn_reflns_theta_min 3.038
_diffrn_source 'Enhance (Mo) X-ray Source'
_exptl_absorpt_coefficient_mu 0.065
_exptl_absorpt_correction_T_max 1.00000
_exptl_absorpt_correction_T_min 0.98649
_exptl_absorpt_correction_type multi-scan
_exptl_absorpt_process_details
;
CrysAlisPro, Agilent Technologies,
Version 1.171.37.34 (release 22-05-2014 CrysAlis171 .NET)
(compiled May 22 2014,16:03:01)
Empirical absorption correction using spherical harmonics,
 implemented in SCALE3 ABSPACK scaling algorithm.
;
_exptl_crystal_density_diffrn 1.115
_exptl_crystal_density_method 'not measured'
_exptl_crystal_F_000 768
_exptl_crystal_size_max 0.35
_exptl_crystal_size_mid 0.3
_exptl_crystal_size_min 0.25
_refine_diff_density_max 0.144
_refine_diff_density_min -0.163
_refine_diff_density_rms 0.030
_refine_ls_extinction_method none
_refine_ls_goodness_of_fit_ref 0.998
_refine_ls_hydrogen_treatment mixed
_refine_ls_matrix_type full
_refine_ls_number_parameters 512
_refine_ls_number_reflns 8811
_refine_ls_number_restraints 0
_refine_ls_restrained_S_all 0.998
_refine_ls_R_factor_all 0.1065
_refine_ls_R_factor_gt 0.0546
_refine_ls_shift/su_max 0.001
_refine_ls_shift/su_mean 0.000
_refine_ls_structure_factor_coef Fsqd
_refine_ls_weighting_details 'w=1/[\s^2^(Fo^2^)+(0.0593P)^2^] where P=(Fo^2^+2Fc^2^)/3'
_refine_ls_weighting_scheme calc
_refine_ls_wR_factor_gt 0.1201
_refine_ls_wR_factor_ref 0.1389
_reflns_Friedel_coverage 0.000
_reflns_number_gt 4842
_reflns_number_total 8811
_reflns_threshold_expression 'I > 2\s(I)'
_cod_data_source_file d1cp05303e2.cif
_cod_data_source_block E-2NH2-TPE
_cod_depositor_comments 'Adding full bibliography for 7244164--7244166.cif.'
_cod_original_cell_volume 2159.65(18)
_cod_database_code 7244164
_shelx_shelxl_version_number 2014/7
_chemical_oxdiff_formula c12h12n2o3
_shelx_space_group_comment
;
The symmetry employed for this shelxl refinement is uniquely defined
by the following loop, which should always be used as a source of
symmetry information in preference to the above space-group names.
They are only intended as comments.
;
_shelx_estimated_absorpt_t_max 0.984
_shelx_estimated_absorpt_t_min 0.978
_reflns_odcompleteness_completeness 99.86
_reflns_odcompleteness_iscentric 1
_reflns_odcompleteness_theta 26.32
_olex2_refinement_description
;
1. Fixed Uiso
 At 1.2 times of:
  All C(H) groups, All N(H) groups, All N(H,H) groups
2.a Rotating group:
 N2(H2A,H2B), N3(H3A,H3B), N4(H4A)
2.b Aromatic/amide H refined with riding coordinates:
 C4(H4), C5(H5), C7(H7), C8(H8), C10(H10), C11(H11), C12(H12), C13(H13),
 C14(H14), C16(H16), C17(H17), C19(H19), C20(H20), C22(H22), C23(H23), C24(H24),
  C25(H25), C26(H26), C30(H30), C31(H31), C33(H33), C34(H34), C36(H36),
 C37(H37), C38(H38), C39(H39), C40(H40), C42(H42), C43(H43), C45(H45), C46(H46),
  C48(H48), C49(H49), C50(H50), C51(H51), C52(H52)
2.c X=CH2 refined with riding coordinates:
 N1(H1A,H1B)
;
_olex2_submission_special_instructions 'No special instructions were received'

loop_
_space_group_symop_operation_xyz
'x, y, z'
'-x, -y, -z'

loop_
_atom_site_label
_atom_site_type_symbol
_atom_site_fract_x
_atom_site_fract_y
_atom_site_fract_z
_atom_site_U_iso_or_equiv
_atom_site_adp_type
_atom_site_occupancy
_atom_site_site_symmetry_order
_atom_site_calc_flag
_atom_site_refinement_flags_posn
_atom_site_refinement_flags_adp
_atom_site_refinement_flags_occupancy
_atom_site_disorder_assembly
_atom_site_disorder_group
N1 N 1.1845(3) 0.82135(11) 0.54061(9) 0.0811(6) Uani 1 1 d . . . . .
H1A H 1.3123 0.8015 0.5477 0.097 Uiso 1 1 calc R . . . .
H1B H 1.1158 0.8486 0.5668 0.097 Uiso 1 1 calc R . . . .
N2 N 0.5788(4) 0.69193(14) 0.03921(10) 0.1124(8) Uani 1 1 d . . . . .
H2A H 0.4538 0.6694 0.0438 0.135 Uiso 1 1 d GR . . . .
H2B H 0.5685 0.7375 0.0124 0.135 Uiso 1 1 d GR . . . .
C1 C 0.8102(3) 0.78677(11) 0.31200(9) 0.0504(5) Uani 1 1 d . . . . .
C2 C 0.7949(3) 0.71994(11) 0.29305(9) 0.0490(5) Uani 1 1 d . . . . .
C3 C 0.9036(3) 0.79103(10) 0.37409(9) 0.0475(5) Uani 1 1 d . . . . .
C4 C 0.7999(3) 0.83520(11) 0.41698(10) 0.0574(5) Uani 1 1 d . . . . .
H4 H 0.6660 0.8598 0.4081 0.069 Uiso 1 1 calc R . . . .
C5 C 0.8882(3) 0.84392(11) 0.47226(10) 0.0604(5) Uani 1 1 d . . . . .
H5 H 0.8120 0.8733 0.5004 0.072 Uiso 1 1 calc R . . . .
C6 C 1.0891(3) 0.80950(11) 0.48675(10) 0.0539(5) Uani 1 1 d . . . . .
C7 C 1.1952(3) 0.76617(11) 0.44386(10) 0.0586(5) Uani 1 1 d . . . . .
H7 H 1.3308 0.7427 0.4522 0.070 Uiso 1 1 calc R . . . .
C8 C 1.1050(3) 0.75685(11) 0.38904(10) 0.0549(5) Uani 1 1 d . . . . .
H8 H 1.1806 0.7269 0.3613 0.066 Uiso 1 1 calc R . . . .
C9 C 0.7443(3) 0.86399(11) 0.27068(10) 0.0555(5) Uani 1 1 d . . . . .
C10 C 0.8851(4) 0.92480(13) 0.25652(12) 0.0757(6) Uani 1 1 d . . . . .
H10 H 1.0195 0.9170 0.2732 0.091 Uiso 1 1 calc R . . . .
C11 C 0.8342(6) 0.99611(15) 0.21883(14) 0.0997(8) Uani 1 1 d . . . . .
H11 H 0.9355 1.0354 0.2088 0.120 Uiso 1 1 calc R . . . .
C12 C 0.6384(6) 1.00969(17) 0.19613(16) 0.1161(11) Uani 1 1 d . . . . .
H12 H 0.6033 1.0585 0.1708 0.139 Uiso 1 1 calc R . . . .
C13 C 0.4898(4) 0.9514(2) 0.21031(17) 0.1296(12) Uani 1 1 d . . . . .
H13 H 0.3538 0.9607 0.1947 0.156 Uiso 1 1 calc R . . . .
C14 C 0.5430(4) 0.87838(15) 0.24809(13) 0.0963(9) Uani 1 1 d . . . . .
H14 H 0.4416 0.8391 0.2581 0.116 Uiso 1 1 calc R . . . .
C15 C 0.7372(3) 0.71482(11) 0.22641(9) 0.0523(5) Uani 1 1 d . . . . .
C16 C 0.8358(4) 0.75853(13) 0.16581(10) 0.0722(6) Uani 1 1 d . . . . .
H16 H 0.9421 0.7935 0.1661 0.087 Uiso 1 1 calc R . . . .
C17 C 0.7819(4) 0.75209(14) 0.10492(11) 0.0818(7) Uani 1 1 d . . . . .
H17 H 0.8521 0.7826 0.0650 0.098 Uiso 1 1 calc R . . . .
C18 C 0.6252(4) 0.70102(14) 0.10185(11) 0.0734(6) Uani 1 1 d . . . . .
C19 C 0.5300(3) 0.65539(14) 0.16165(11) 0.0746(6) Uani 1 1 d . . . . .
H19 H 0.4264 0.6196 0.1610 0.090 Uiso 1 1 calc R . . . .
C20 C 0.5854(3) 0.66169(12) 0.22257(10) 0.0645(6) Uani 1 1 d . . . . .
H20 H 0.5195 0.6295 0.2623 0.077 Uiso 1 1 calc R . . . .
C21 C 0.8436(3) 0.64384(10) 0.33828(9) 0.0459(4) Uani 1 1 d . . . . .
C22 C 0.7241(3) 0.61729(12) 0.40107(10) 0.0581(5) Uani 1 1 d . . . . .
H22 H 0.6096 0.6480 0.4163 0.070 Uiso 1 1 calc R . . . .
C23 C 0.7706(4) 0.54662(13) 0.44157(10) 0.0693(6) Uani 1 1 d . . . . .
H23 H 0.6867 0.5299 0.4836 0.083 Uiso 1 1 calc R . . . .
C24 C 0.9380(4) 0.50069(12) 0.42094(11) 0.0676(6) Uani 1 1 d . . . . .
H24 H 0.9695 0.4530 0.4488 0.081 Uiso 1 1 calc R . . . .
C25 C 1.0593(3) 0.52522(13) 0.35911(11) 0.0655(6) Uani 1 1 d . . . . .
H25 H 1.1752 0.4943 0.3449 0.079 Uiso 1 1 calc R . . . .
C26 C 1.0109(3) 0.59563(12) 0.31757(10) 0.0570(5) Uani 1 1 d . . . . .
H26 H 1.0919 0.6110 0.2750 0.068 Uiso 1 1 calc R . . . .
N3 N 0.1279(3) 0.60150(10) 0.02800(10) 0.0868(6) Uani 1 1 d . . . . .
H3A H 0.1215 0.5916 -0.0107 0.104 Uiso 1 1 d GR . . . .
H3B H 0.0103 0.6268 0.0394 0.104 Uiso 1 1 d GR . . . .
N4 N 0.3666(4) -0.01229(11) 0.43726(10) 0.0802(6) Uani 1 1 d . . . . .
H4A H 0.2727 -0.0479 0.4416 0.096 Uiso 1 1 d GR . . . .
C27 C 0.2400(3) 0.32729(10) 0.23381(9) 0.0458(4) Uani 1 1 d . . . . .
C28 C 0.1977(3) 0.25446(10) 0.23172(9) 0.0444(4) Uani 1 1 d . . . . .
C29 C 0.2033(3) 0.39672(10) 0.17853(9) 0.0464(4) Uani 1 1 d . . . . .
C30 C 0.0978(3) 0.46266(11) 0.19388(9) 0.0533(5) Uani 1 1 d . . . . .
H30 H 0.0475 0.4623 0.2388 0.064 Uiso 1 1 calc R . . . .
C31 C 0.0650(3) 0.52848(11) 0.14484(11) 0.0613(5) Uani 1 1 d . . . . .
H31 H -0.0098 0.5710 0.1571 0.074 Uiso 1 1 calc R . . . .
C32 C 0.1416(3) 0.53215(12) 0.07772(10) 0.0587(5) Uani 1 1 d . . . . .
C33 C 0.2464(3) 0.46723(13) 0.06119(10) 0.0616(5) Uani 1 1 d . . . . .
H33 H 0.2977 0.4681 0.0162 0.074 Uiso 1 1 calc R . . . .
C34 C 0.2761(3) 0.40087(11) 0.11053(10) 0.0587(5) Uani 1 1 d . . . . .
H34 H 0.3467 0.3579 0.0979 0.070 Uiso 1 1 calc R . . . .
C35 C 0.3283(3) 0.34466(10) 0.29253(9) 0.0449(4) Uani 1 1 d . . . . .
C36 C 0.5134(3) 0.38954(11) 0.28197(10) 0.0582(5) Uani 1 1 d . . . . .
H36 H 0.5794 0.4102 0.2381 0.070 Uiso 1 1 calc R . . . .
C37 C 0.6005(3) 0.40372(13) 0.33616(11) 0.0700(6) Uani 1 1 d . . . . .
H37 H 0.7255 0.4332 0.3285 0.084 Uiso 1 1 calc R . . . .
C38 C 0.5035(3) 0.37455(12) 0.40114(11) 0.0679(6) Uani 1 1 d . . . . .
H38 H 0.5645 0.3832 0.4374 0.082 Uiso 1 1 calc R . . . .
C39 C 0.3163(4) 0.33263(11) 0.41224(10) 0.0627(5) Uani 1 1 d . . . . .
H39 H 0.2477 0.3139 0.4561 0.075 Uiso 1 1 calc R . . . .
C40 C 0.2300(3) 0.31819(10) 0.35857(9) 0.0551(5) Uani 1 1 d . . . . .
H40 H 0.1023 0.2899 0.3668 0.066 Uiso 1 1 calc R . . . .
C41 C 0.2507(3) 0.18406(10) 0.28351(8) 0.0421(4) Uani 1 1 d . . . . .
C42 C 0.4473(3) 0.17117(10) 0.31051(9) 0.0497(5) Uani 1 1 d . . . . .
H42 H 0.5567 0.2076 0.2949 0.060 Uiso 1 1 calc R . . . .
C43 C 0.4856(3) 0.10649(11) 0.35942(9) 0.0520(5) Uani 1 1 d . . . . .
H43 H 0.6197 0.1001 0.3762 0.062 Uiso 1 1 calc R . . . .
C44 C 0.3290(3) 0.05045(10) 0.38435(9) 0.0510(5) Uani 1 1 d . . . . .
C45 C 0.1350(3) 0.06065(11) 0.35667(10) 0.0544(5) Uani 1 1 d . . . . .
H45 H 0.0281 0.0232 0.3716 0.065 Uiso 1 1 calc R . . . .
C46 C 0.0977(3) 0.12585(10) 0.30708(9) 0.0498(5) Uani 1 1 d . . . . .
H46 H -0.0339 0.1310 0.2889 0.060 Uiso 1 1 calc R . . . .
C47 C 0.0888(3) 0.23808(10) 0.17628(9) 0.0430(4) Uani 1 1 d . . . . .
C48 C -0.1148(3) 0.27041(11) 0.16220(10) 0.0574(5) Uani 1 1 d . . . . .
H48 H -0.1836 0.3056 0.1860 0.069 Uiso 1 1 calc R . . . .
C49 C -0.2159(3) 0.25081(14) 0.11322(12) 0.0743(6) Uani 1 1 d . . . . .
H49 H -0.3525 0.2731 0.1044 0.089 Uiso 1 1 calc R . . . .
C50 C -0.1207(4) 0.19986(15) 0.07757(12) 0.0781(7) Uani 1 1 d . . . . .
H50 H -0.1907 0.1874 0.0445 0.094 Uiso 1 1 calc R . . . .
C51 C 0.0802(4) 0.16683(12) 0.09092(10) 0.0699(6) Uani 1 1 d . . . . .
H51 H 0.1474 0.1319 0.0666 0.084 Uiso 1 1 calc R . . . .
C52 C 0.1835(3) 0.18514(11) 0.14034(10) 0.0545(5) Uani 1 1 d . . . . .
H52 H 0.3184 0.1616 0.1496 0.065 Uiso 1 1 calc R . . . .
H4B H 0.497(4) -0.0168(16) 0.4523(14) 0.127(11) Uiso 1 1 d . . . . .

loop_
_atom_site_aniso_label
_atom_site_aniso_U_11
_atom_site_aniso_U_22
_atom_site_aniso_U_33
_atom_site_aniso_U_23
_atom_site_aniso_U_13
_atom_site_aniso_U_12
N1 0.0922(13) 0.0948(15) 0.0698(12) -0.0376(11) -0.0171(10) -0.0190(11)
N2 0.166(2) 0.117(2) 0.0642(14) -0.0197(13) -0.0395(14) -0.0403(16)
C1 0.0478(10) 0.0488(12) 0.0541(12) -0.0141(10) -0.0012(9) -0.0017(9)
C2 0.0482(10) 0.0491(12) 0.0492(11) -0.0126(10) -0.0030(9) -0.0025(9)
C3 0.0503(10) 0.0425(11) 0.0498(11) -0.0134(9) -0.0021(9) -0.0047(9)
C4 0.0579(11) 0.0519(13) 0.0646(13) -0.0215(11) -0.0036(10) 0.0024(9)
C5 0.0746(14) 0.0525(13) 0.0563(13) -0.0262(10) 0.0087(11) -0.0064(11)
C6 0.0634(12) 0.0477(12) 0.0512(12) -0.0126(10) -0.0023(10) -0.0163(10)
C7 0.0537(11) 0.0622(14) 0.0628(13) -0.0189(11) -0.0112(10) 0.0016(10)
C8 0.0544(11) 0.0550(13) 0.0605(13) -0.0264(10) -0.0037(10) -0.0002(10)
C9 0.0595(12) 0.0487(12) 0.0558(12) -0.0096(10) -0.0058(10) 0.0030(10)
C10 0.0862(15) 0.0569(15) 0.0831(16) -0.0083(13) -0.0188(13) -0.0098(13)
C11 0.131(2) 0.0524(17) 0.107(2) -0.0023(15) -0.0136(18) -0.0100(16)
C12 0.118(2) 0.067(2) 0.131(3) 0.0170(18) 0.009(2) 0.0265(19)
C13 0.0723(17) 0.117(3) 0.157(3) 0.038(2) -0.0065(18) 0.0262(18)
C14 0.0633(14) 0.0838(19) 0.116(2) 0.0223(16) -0.0090(14) 0.0031(13)
C15 0.0547(11) 0.0542(12) 0.0495(12) -0.0125(10) -0.0101(9) -0.0048(9)
C16 0.0914(15) 0.0706(15) 0.0549(13) -0.0111(12) -0.0057(12) -0.0310(12)
C17 0.1136(18) 0.0845(18) 0.0470(13) -0.0088(12) -0.0078(12) -0.0353(15)
C18 0.0941(16) 0.0784(17) 0.0523(14) -0.0152(12) -0.0219(12) -0.0103(13)
C19 0.0783(14) 0.0840(17) 0.0671(15) -0.0163(13) -0.0216(12) -0.0231(13)
C20 0.0650(12) 0.0732(15) 0.0544(13) -0.0097(11) -0.0074(10) -0.0174(11)
C21 0.0518(10) 0.0459(11) 0.0434(10) -0.0170(9) -0.0055(9) -0.0037(9)
C22 0.0653(12) 0.0534(13) 0.0562(13) -0.0188(11) -0.0009(10) 0.0015(10)
C23 0.0873(15) 0.0658(16) 0.0507(13) -0.0076(12) -0.0024(11) -0.0099(13)
C24 0.0963(16) 0.0509(13) 0.0612(14) -0.0166(11) -0.0270(13) 0.0064(12)
C25 0.0783(14) 0.0617(15) 0.0649(14) -0.0291(12) -0.0204(12) 0.0174(11)
C26 0.0626(12) 0.0633(14) 0.0487(12) -0.0222(11) -0.0048(9) 0.0013(10)
N3 0.1121(15) 0.0623(13) 0.0757(13) 0.0131(11) -0.0273(11) -0.0047(11)
N4 0.0918(16) 0.0552(13) 0.0848(14) 0.0096(11) -0.0267(12) -0.0030(11)
C27 0.0501(10) 0.0395(11) 0.0450(10) -0.0089(9) 0.0024(8) -0.0036(8)
C28 0.0468(10) 0.0392(11) 0.0450(10) -0.0087(9) -0.0013(8) 0.0002(8)
C29 0.0532(10) 0.0368(11) 0.0455(11) -0.0065(9) 0.0017(8) -0.0064(8)
C30 0.0670(12) 0.0453(12) 0.0451(11) -0.0107(10) -0.0002(9) 0.0011(10)
C31 0.0756(13) 0.0436(12) 0.0638(14) -0.0100(11) -0.0127(11) 0.0020(10)
C32 0.0691(13) 0.0458(13) 0.0561(13) 0.0043(11) -0.0139(10) -0.0136(10)
C33 0.0740(13) 0.0638(15) 0.0427(11) -0.0047(11) -0.0016(10) -0.0157(11)
C34 0.0729(13) 0.0457(12) 0.0541(12) -0.0133(10) 0.0060(10) -0.0033(10)
C35 0.0554(11) 0.0332(10) 0.0445(11) -0.0078(8) -0.0040(9) -0.0016(8)
C36 0.0614(12) 0.0555(13) 0.0571(12) -0.0183(10) 0.0062(10) -0.0103(10)
C37 0.0626(12) 0.0827(17) 0.0729(15) -0.0327(13) -0.0042(11) -0.0203(12)
C38 0.0816(15) 0.0670(15) 0.0610(14) -0.0220(12) -0.0160(12) -0.0038(12)
C39 0.0895(15) 0.0489(13) 0.0457(12) -0.0048(10) -0.0066(11) -0.0007(11)
C40 0.0727(12) 0.0408(11) 0.0497(12) -0.0085(9) -0.0023(10) -0.0082(9)
C41 0.0420(9) 0.0372(10) 0.0471(10) -0.0101(8) -0.0076(8) 0.0023(8)
C42 0.0464(10) 0.0422(11) 0.0600(12) -0.0106(10) -0.0060(9) -0.0049(8)
C43 0.0480(10) 0.0493(12) 0.0603(12) -0.0108(10) -0.0180(9) 0.0036(9)
C44 0.0624(12) 0.0371(11) 0.0524(11) -0.0084(9) -0.0099(10) 0.0044(9)
C45 0.0549(11) 0.0409(11) 0.0638(13) -0.0038(10) -0.0061(10) -0.0109(9)
C46 0.0483(10) 0.0474(12) 0.0555(12) -0.0101(10) -0.0152(9) -0.0038(9)
C47 0.0474(10) 0.0331(10) 0.0469(10) -0.0067(8) -0.0046(8) -0.0030(8)
C48 0.0514(11) 0.0524(13) 0.0638(13) -0.0061(10) -0.0073(10) 0.0018(9)
C49 0.0605(13) 0.0825(18) 0.0750(16) 0.0027(14) -0.0281(12) -0.0052(12)
C50 0.0983(18) 0.0790(17) 0.0613(15) -0.0089(13) -0.0295(14) -0.0224(15)
C51 0.1005(17) 0.0572(14) 0.0550(13) -0.0194(11) -0.0080(13) -0.0062(13)
C52 0.0613(12) 0.0456(12) 0.0566(12) -0.0111(10) -0.0100(10) 0.0002(9)

loop_
_atom_type_symbol
_atom_type_description
_atom_type_scat_dispersion_real
_atom_type_scat_dispersion_imag
_atom_type_scat_source
C C 0.0033 0.0016 'International Tables Vol C Tables 4.2.6.8 and 6.1.1.4'
H H 0.0000 0.0000 'International Tables Vol C Tables 4.2.6.8 and 6.1.1.4'
N N 0.0061 0.0033 'International Tables Vol C Tables 4.2.6.8 and 6.1.1.4'

loop_
_geom_angle_atom_site_label_1
_geom_angle_atom_site_label_2
_geom_angle_atom_site_label_3
_geom_angle
_geom_angle_site_symmetry_1
_geom_angle_site_symmetry_3
_geom_angle_publ_flag
H1A N1 H1B 120.0 . . ?
C6 N1 H1A 120.0 . . ?
C6 N1 H1B 120.0 . . ?
H2A N2 H2B 107.8 . . ?
C18 N2 H2A 110.8 . . ?
C18 N2 H2B 108.6 . . ?
C2 C1 C3 123.22(17) . . ?
C2 C1 C9 122.81(17) . . ?
C3 C1 C9 113.91(16) . . ?
C1 C2 C15 124.56(18) . . ?
C1 C2 C21 121.12(17) . . ?
C21 C2 C15 114.29(16) . . ?
C4 C3 C1 120.74(17) . . ?
C4 C3 C8 116.49(18) . . ?
C8 C3 C1 122.57(16) . . ?
C3 C4 H4 118.9 . . ?
C5 C4 C3 122.15(18) . . ?
C5 C4 H4 118.9 . . ?
C4 C5 H5 119.6 . . ?
C4 C5 C6 120.88(18) . . ?
C6 C5 H5 119.6 . . ?
C5 C6 N1 121.13(19) . . ?
C7 C6 N1 121.36(19) . . ?
C7 C6 C5 117.44(18) . . ?
C6 C7 H7 119.3 . . ?
C8 C7 C6 121.47(18) . . ?
C8 C7 H7 119.3 . . ?
C3 C8 H8 119.2 . . ?
C7 C8 C3 121.57(18) . . ?
C7 C8 H8 119.2 . . ?
C10 C9 C1 119.70(18) . . ?
C14 C9 C1 122.81(19) . . ?
C14 C9 C10 117.4(2) . . ?
C9 C10 H10 118.9 . . ?
C11 C10 C9 122.2(2) . . ?
C11 C10 H10 118.9 . . ?
C10 C11 H11 119.9 . . ?
C12 C11 C10 120.2(3) . . ?
C12 C11 H11 119.9 . . ?
C11 C12 H12 120.0 . . ?
C11 C12 C13 119.9(3) . . ?
C13 C12 H12 120.0 . . ?
C12 C13 H13 120.1 . . ?
C12 C13 C14 119.9(3) . . ?
C14 C13 H13 120.1 . . ?
C9 C14 C13 120.4(2) . . ?
C9 C14 H14 119.8 . . ?
C13 C14 H14 119.8 . . ?
C16 C15 C2 123.00(17) . . ?
C16 C15 C20 116.35(18) . . ?
C20 C15 C2 120.58(17) . . ?
C15 C16 H16 119.0 . . ?
C17 C16 C15 122.0(2) . . ?
C17 C16 H16 119.0 . . ?
C16 C17 H17 119.4 . . ?
C16 C17 C18 121.1(2) . . ?
C18 C17 H17 119.4 . . ?
C17 C18 N2 120.8(2) . . ?
C19 C18 N2 121.4(2) . . ?
C19 C18 C17 117.7(2) . . ?
C18 C19 H19 119.5 . . ?
C18 C19 C20 121.0(2) . . ?
C20 C19 H19 119.5 . . ?
C15 C20 H20 119.1 . . ?
C19 C20 C15 121.81(19) . . ?
C19 C20 H20 119.1 . . ?
C22 C21 C2 122.47(16) . . ?
C22 C21 C26 117.13(17) . . ?
C26 C21 C2 120.39(16) . . ?
C21 C22 H22 119.3 . . ?
C23 C22 C21 121.43(18) . . ?
C23 C22 H22 119.3 . . ?
C22 C23 H23 119.7 . . ?
C24 C23 C22 120.63(19) . . ?
C24 C23 H23 119.7 . . ?
C23 C24 H24 120.3 . . ?
C23 C24 C25 119.4(2) . . ?
C25 C24 H24 120.3 . . ?
C24 C25 H25 119.9 . . ?
C24 C25 C26 120.27(19) . . ?
C26 C25 H25 119.9 . . ?
C21 C26 H26 119.5 . . ?
C25 C26 C21 121.10(18) . . ?
C25 C26 H26 119.5 . . ?
H3A N3 H3B 109.3 . . ?
C32 N3 H3A 110.2 . . ?
C32 N3 H3B 108.5 . . ?
H4A N4 H4B 128.2 . . ?
C44 N4 H4A 110.6 . . ?
C44 N4 H4B 118.3(18) . . ?
C28 C27 C29 123.40(17) . . ?
C28 C27 C35 121.98(16) . . ?
C29 C27 C35 114.62(15) . . ?
C27 C28 C41 124.11(16) . . ?
C27 C28 C47 121.77(16) . . ?
C41 C28 C47 114.12(15) . . ?
C30 C29 C27 120.22(16) . . ?
C30 C29 C34 116.26(17) . . ?
C34 C29 C27 123.48(16) . . ?
C29 C30 H30 118.9 . . ?
C31 C30 C29 122.24(17) . . ?
C31 C30 H30 118.9 . . ?
C30 C31 H31 119.6 . . ?
C30 C31 C32 120.80(19) . . ?
C32 C31 H31 119.6 . . ?
C31 C32 N3 121.3(2) . . ?
C31 C32 C33 118.01(18) . . ?
C33 C32 N3 120.6(2) . . ?
C32 C33 H33 119.5 . . ?
C32 C33 C34 120.95(18) . . ?
C34 C33 H33 119.5 . . ?
C29 C34 H34 119.1 . . ?
C33 C34 C29 121.71(18) . . ?
C33 C34 H34 119.1 . . ?
C36 C35 C27 120.23(16) . . ?
C40 C35 C27 122.23(16) . . ?
C40 C35 C36 117.54(17) . . ?
C35 C36 H36 119.7 . . ?
C37 C36 C35 120.58(18) . . ?
C37 C36 H36 119.7 . . ?
C36 C37 H37 119.8 . . ?
C38 C37 C36 120.46(19) . . ?
C38 C37 H37 119.8 . . ?
C37 C38 H38 120.2 . . ?
C39 C38 C37 119.6(2) . . ?
C39 C38 H38 120.2 . . ?
C38 C39 H39 120.0 . . ?
C38 C39 C40 120.02(19) . . ?
C40 C39 H39 120.0 . . ?
C35 C40 H40 119.2 . . ?
C39 C40 C35 121.68(18) . . ?
C39 C40 H40 119.2 . . ?
C42 C41 C28 124.31(15) . . ?
C42 C41 C46 116.07(16) . . ?
C46 C41 C28 119.62(15) . . ?
C41 C42 H42 119.0 . . ?
C43 C42 C41 122.06(17) . . ?
C43 C42 H42 119.0 . . ?
C42 C43 H43 119.3 . . ?
C42 C43 C44 121.35(17) . . ?
C44 C43 H43 119.3 . . ?
C43 C44 N4 120.09(19) . . ?
C45 C44 N4 122.19(18) . . ?
C45 C44 C43 117.68(17) . . ?
C44 C45 H45 119.6 . . ?
C44 C45 C46 120.71(16) . . ?
C46 C45 H45 119.6 . . ?
C41 C46 H46 119.0 . . ?
C45 C46 C41 122.05(16) . . ?
C45 C46 H46 119.0 . . ?
C48 C47 C28 121.94(16) . . ?
C52 C47 C28 120.13(16) . . ?
C52 C47 C48 117.78(18) . . ?
C47 C48 H48 119.8 . . ?
C49 C48 C47 120.4(2) . . ?
C49 C48 H48 119.8 . . ?
C48 C49 H49 119.3 . . ?
C50 C49 C48 121.5(2) . . ?
C50 C49 H49 119.3 . . ?
C49 C50 H50 120.5 . . ?
C49 C50 C51 119.1(2) . . ?
C51 C50 H50 120.5 . . ?
C50 C51 H51 119.8 . . ?
C50 C51 C52 120.3(2) . . ?
C52 C51 H51 119.8 . . ?
C47 C52 H52 119.6 . . ?
C51 C52 C47 120.87(18) . . ?
C51 C52 H52 119.6 . . ?

loop_
_geom_bond_atom_site_label_1
_geom_bond_atom_site_label_2
_geom_bond_distance
_geom_bond_site_symmetry_2
_geom_bond_publ_flag
N1 H1A 0.8600 . ?
N1 H1B 0.8600 . ?
N1 C6 1.389(2) . ?
N2 H2A 0.8706 . ?
N2 H2B 0.8689 . ?
N2 C18 1.406(3) . ?
C1 C2 1.350(2) . ?
C1 C3 1.493(3) . ?
C1 C9 1.499(3) . ?
C2 C15 1.489(3) . ?
C2 C21 1.488(2) . ?
C3 C4 1.383(2) . ?
C3 C8 1.388(2) . ?
C4 H4 0.9300 . ?
C4 C5 1.372(3) . ?
C5 H5 0.9300 . ?
C5 C6 1.386(3) . ?
C6 C7 1.378(3) . ?
C7 H7 0.9300 . ?
C7 C8 1.374(3) . ?
C8 H8 0.9300 . ?
C9 C10 1.376(3) . ?
C9 C14 1.372(3) . ?
C10 H10 0.9300 . ?
C10 C11 1.364(3) . ?
C11 H11 0.9300 . ?
C11 C12 1.342(4) . ?
C12 H12 0.9300 . ?
C12 C13 1.373(4) . ?
C13 H13 0.9300 . ?
C13 C14 1.392(3) . ?
C14 H14 0.9300 . ?
C15 C16 1.377(3) . ?
C15 C20 1.390(3) . ?
C16 H16 0.9300 . ?
C16 C17 1.373(3) . ?
C17 H17 0.9300 . ?
C17 C18 1.381(3) . ?
C18 C19 1.372(3) . ?
C19 H19 0.9300 . ?
C19 C20 1.376(3) . ?
C20 H20 0.9300 . ?
C21 C22 1.379(2) . ?
C21 C26 1.386(2) . ?
C22 H22 0.9300 . ?
C22 C23 1.371(3) . ?
C23 H23 0.9300 . ?
C23 C24 1.359(3) . ?
C24 H24 0.9300 . ?
C24 C25 1.364(3) . ?
C25 H25 0.9300 . ?
C25 C26 1.380(3) . ?
C26 H26 0.9300 . ?
N3 H3A 0.8619 . ?
N3 H3B 0.8618 . ?
N3 C32 1.408(2) . ?
N4 H4A 0.8631 . ?
N4 C44 1.394(2) . ?
N4 H4B 0.89(3) . ?
C27 C28 1.349(2) . ?
C27 C29 1.495(2) . ?
C27 C35 1.496(2) . ?
C28 C41 1.490(2) . ?
C28 C47 1.496(2) . ?
C29 C30 1.388(2) . ?
C29 C34 1.391(2) . ?
C30 H30 0.9300 . ?
C30 C31 1.376(2) . ?
C31 H31 0.9300 . ?
C31 C32 1.379(3) . ?
C32 C33 1.379(3) . ?
C33 H33 0.9300 . ?
C33 C34 1.382(3) . ?
C34 H34 0.9300 . ?
C35 C36 1.390(2) . ?
C35 C40 1.385(2) . ?
C36 H36 0.9300 . ?
C36 C37 1.384(3) . ?
C37 H37 0.9300 . ?
C37 C38 1.372(3) . ?
C38 H38 0.9300 . ?
C38 C39 1.370(3) . ?
C39 H39 0.9300 . ?
C39 C40 1.374(3) . ?
C40 H40 0.9300 . ?
C41 C42 1.387(2) . ?
C41 C46 1.391(2) . ?
C42 H42 0.9300 . ?
C42 C43 1.368(2) . ?
C43 H43 0.9300 . ?
C43 C44 1.382(2) . ?
C44 C45 1.379(2) . ?
C45 H45 0.9300 . ?
C45 C46 1.380(2) . ?
C46 H46 0.9300 . ?
C47 C48 1.386(2) . ?
C47 C52 1.385(2) . ?
C48 H48 0.9300 . ?
C48 C49 1.378(3) . ?
C49 H49 0.9300 . ?
C49 C50 1.354(3) . ?
C50 H50 0.9300 . ?
C50 C51 1.372(3) . ?
C51 H51 0.9300 . ?
C51 C52 1.383(3) . ?
C52 H52 0.9300 . ?

loop_
_geom_torsion_atom_site_label_1
_geom_torsion_atom_site_label_2
_geom_torsion_atom_site_label_3
_geom_torsion_atom_site_label_4
_geom_torsion
_geom_torsion_site_symmetry_1
_geom_torsion_site_symmetry_2
_geom_torsion_site_symmetry_3
_geom_torsion_site_symmetry_4
_geom_torsion_publ_flag
N1 C6 C7 C8 -177.45(17) . . . . ?
N2 C18 C19 C20 176.3(2) . . . . ?
C1 C2 C15 C16 48.4(3) . . . . ?
C1 C2 C15 C20 -134.8(2) . . . . ?
C1 C2 C21 C22 61.8(2) . . . . ?
C1 C2 C21 C26 -119.68(19) . . . . ?
C1 C3 C4 C5 -176.14(17) . . . . ?
C1 C3 C8 C7 175.25(17) . . . . ?
C1 C9 C10 C11 179.6(2) . . . . ?
C1 C9 C14 C13 179.5(2) . . . . ?
C2 C1 C3 C4 -135.50(19) . . . . ?
C2 C1 C3 C8 49.9(2) . . . . ?
C2 C1 C9 C10 -130.8(2) . . . . ?
C2 C1 C9 C14 51.9(3) . . . . ?
C2 C15 C16 C17 179.1(2) . . . . ?
C2 C15 C20 C19 -179.60(19) . . . . ?
C2 C21 C22 C23 179.31(18) . . . . ?
C2 C21 C26 C25 179.45(18) . . . . ?
C3 C1 C2 C15 -169.59(16) . . . . ?
C3 C1 C2 C21 8.4(3) . . . . ?
C3 C1 C9 C10 46.4(2) . . . . ?
C3 C1 C9 C14 -130.8(2) . . . . ?
C3 C4 C5 C6 1.2(3) . . . . ?
C4 C3 C8 C7 0.4(3) . . . . ?
C4 C5 C6 N1 176.68(17) . . . . ?
C4 C5 C6 C7 -0.3(3) . . . . ?
C5 C6 C7 C8 -0.4(3) . . . . ?
C6 C7 C8 C3 0.4(3) . . . . ?
C8 C3 C4 C5 -1.2(3) . . . . ?
C9 C1 C2 C15 7.4(3) . . . . ?
C9 C1 C2 C21 -174.63(15) . . . . ?
C9 C1 C3 C4 47.2(2) . . . . ?
C9 C1 C3 C8 -127.39(18) . . . . ?
C9 C10 C11 C12 2.3(4) . . . . ?
C10 C9 C14 C13 2.2(4) . . . . ?
C10 C11 C12 C13 -0.6(5) . . . . ?
C11 C12 C13 C14 -0.1(5) . . . . ?
C12 C13 C14 C9 -0.7(5) . . . . ?
C14 C9 C10 C11 -3.1(3) . . . . ?
C15 C2 C21 C22 -120.06(19) . . . . ?
C15 C2 C21 C26 58.5(2) . . . . ?
C15 C16 C17 C18 0.0(4) . . . . ?
C16 C15 C20 C19 -2.6(3) . . . . ?
C16 C17 C18 N2 -176.8(2) . . . . ?
C16 C17 C18 C19 -1.8(4) . . . . ?
C17 C18 C19 C20 1.5(3) . . . . ?
C18 C19 C20 C15 0.8(3) . . . . ?
C20 C15 C16 C17 2.2(3) . . . . ?
C21 C2 C15 C16 -129.6(2) . . . . ?
C21 C2 C15 C20 47.2(2) . . . . ?
C21 C22 C23 C24 0.5(3) . . . . ?
C22 C21 C26 C25 -1.9(3) . . . . ?
C22 C23 C24 C25 -0.5(3) . . . . ?
C23 C24 C25 C26 -0.7(3) . . . . ?
C24 C25 C26 C21 2.0(3) . . . . ?
C26 C21 C22 C23 0.7(3) . . . . ?
N3 C32 C33 C34 174.74(18) . . . . ?
N4 C44 C45 C46 176.06(19) . . . . ?
C27 C28 C41 C42 -44.0(3) . . . . ?
C27 C28 C41 C46 136.64(18) . . . . ?
C27 C28 C47 C48 -56.8(2) . . . . ?
C27 C28 C47 C52 127.81(18) . . . . ?
C27 C29 C30 C31 178.45(17) . . . . ?
C27 C29 C34 C33 -177.43(17) . . . . ?
C27 C35 C36 C37 -177.83(17) . . . . ?
C27 C35 C40 C39 178.06(17) . . . . ?
C28 C27 C29 C30 133.77(18) . . . . ?
C28 C27 C29 C34 -48.4(3) . . . . ?
C28 C27 C35 C36 128.78(18) . . . . ?
C28 C27 C35 C40 -52.0(2) . . . . ?
C28 C41 C42 C43 178.10(17) . . . . ?
C28 C41 C46 C45 -177.75(16) . . . . ?
C28 C47 C48 C49 -176.46(17) . . . . ?
C28 C47 C52 C51 177.18(16) . . . . ?
C29 C27 C28 C41 174.68(15) . . . . ?
C29 C27 C28 C47 -6.2(2) . . . . ?
C29 C27 C35 C36 -51.3(2) . . . . ?
C29 C27 C35 C40 127.94(17) . . . . ?
C29 C30 C31 C32 -1.6(3) . . . . ?
C30 C29 C34 C33 0.5(3) . . . . ?
C30 C31 C32 N3 -173.78(18) . . . . ?
C30 C31 C32 C33 1.8(3) . . . . ?
C31 C32 C33 C34 -0.8(3) . . . . ?
C32 C33 C34 C29 -0.3(3) . . . . ?
C34 C29 C30 C31 0.5(3) . . . . ?
C35 C27 C28 C41 -5.4(2) . . . . ?
C35 C27 C28 C47 173.80(14) . . . . ?
C35 C27 C29 C30 -46.2(2) . . . . ?
C35 C27 C29 C34 131.64(18) . . . . ?
C35 C36 C37 C38 -0.9(3) . . . . ?
C36 C35 C40 C39 -2.7(3) . . . . ?
C36 C37 C38 C39 -1.5(3) . . . . ?
C37 C38 C39 C40 1.8(3) . . . . ?
C38 C39 C40 C35 0.4(3) . . . . ?
C40 C35 C36 C37 2.9(3) . . . . ?
C41 C28 C47 C48 122.46(17) . . . . ?
C41 C28 C47 C52 -53.0(2) . . . . ?
C41 C42 C43 C44 0.1(3) . . . . ?
C42 C41 C46 C45 2.8(3) . . . . ?
C42 C43 C44 N4 -175.78(18) . . . . ?
C42 C43 C44 C45 2.1(3) . . . . ?
C43 C44 C45 C46 -1.7(3) . . . . ?
C44 C45 C46 C41 -0.8(3) . . . . ?
C46 C41 C42 C43 -2.5(3) . . . . ?
C47 C28 C41 C42 136.78(17) . . . . ?
C47 C28 C41 C46 -42.6(2) . . . . ?
C47 C48 C49 C50 0.0(3) . . . . ?
C48 C47 C52 C51 1.6(3) . . . . ?
C48 C49 C50 C51 0.4(3) . . . . ?
C49 C50 C51 C52 0.3(3) . . . . ?
C50 C51 C52 C47 -1.3(3) . . . . ?
C52 C47 C48 C49 -0.9(3) . . . . ?
